data_4128258
loop_
_publ_author_name
'Sung, Siyoung'
'Li, Xiaohui'
'Wolf, Lucienna M.'
'Meeder, Jeremy R.'
'Bhuvanesh, Nattamai S.'
'Grice, Kyle A.'
'Panetier, Julien A.'
'Nippe, Michael'

_publ_section_title
;
 Synergistic Effects of Imidazolium-Functionalization on
 fac-Mn(CO)<sub>3</sub> Bipyridine Catalyst Platforms for Electrocatalytic
 Carbon Dioxide Reduction.
;
_journal_issue 16
_journal_name_full 'Journal of the American Chemical Society'
_journal_page_first 6569
_journal_page_last 6582
_journal_paper_doi 10.1021/jacs.8b13657
_journal_volume 141
_journal_year 2019
_chemical_formula_moiety 'C22 H23 Br Mn N4 O3, F6 P'
_chemical_formula_sum 'C22 H23 Br F6 Mn N4 O3 P'
_chemical_formula_weight 671.26
_space_group_crystal_system triclinic
_space_group_IT_number 2
_space_group_name_Hall '-P 1'
_space_group_name_H-M_alt 'P -1'
_symmetry_space_group_name_Hall '-P 1'
_symmetry_space_group_name_H-M 'P -1'
_atom_sites_solution_hydrogens geom
_atom_sites_solution_primary dual
_audit_creation_date 2018-06-11
_audit_creation_method
;
Olex2 1.2-beta
(compiled 2018.04.26 svn.r3504 for OlexSys, GUI svn.r5492)
;
_cell_angle_alpha 80.848(4)
_cell_angle_beta 87.913(4)
_cell_angle_gamma 83.603(4)
_cell_formula_units_Z 4
_cell_length_a 7.1504(6)
_cell_length_b 13.4353(11)
_cell_length_c 27.972(2)
_cell_measurement_reflns_used 9252
_cell_measurement_temperature 100.0
_cell_measurement_theta_max 63.947
_cell_measurement_theta_min 3.201
_cell_volume 2636.0(4)
_computing_cell_refinement 'SAINT v8.37A (Bruker, 2015)'
_computing_data_reduction 'SAINT v8.37A (Bruker, 2015)'
_computing_molecular_graphics 'Olex2 (Dolomanov et al., 2009)'
_computing_publication_material 'Olex2 (Dolomanov et al., 2009)'
_computing_structure_refinement 'ShelXL (Sheldrick, 2015)'
_computing_structure_solution 'ShelXT (Sheldrick, 2015)'
_diffrn_ambient_temperature 100.0
_diffrn_measured_fraction_theta_full 0.965
_diffrn_measured_fraction_theta_max 0.965
_diffrn_measurement_device_type 'Bruker APEX-II CCD'
_diffrn_measurement_method '\f and \w scans'
_diffrn_radiation_type CuK\a
_diffrn_radiation_wavelength 1.54178
_diffrn_reflns_av_R_equivalents 0.2074
_diffrn_reflns_av_unetI/netI 0.0980
_diffrn_reflns_Laue_measured_fraction_full 0.965
_diffrn_reflns_Laue_measured_fraction_max 0.965
_diffrn_reflns_limit_h_max 8
_diffrn_reflns_limit_h_min -8
_diffrn_reflns_limit_k_max 15
_diffrn_reflns_limit_k_min -15
_diffrn_reflns_limit_l_max 32
_diffrn_reflns_limit_l_min -32
_diffrn_reflns_number 41953
_diffrn_reflns_point_group_measured_fraction_full 0.965
_diffrn_reflns_point_group_measured_fraction_max 0.965
_diffrn_reflns_theta_full 64.601
_diffrn_reflns_theta_max 64.601
_diffrn_reflns_theta_min 3.201
_diffrn_standards_number 0
_exptl_absorpt_coefficient_mu 7.112
_exptl_absorpt_correction_T_max 0.4402
_exptl_absorpt_correction_T_min 0.2725
_exptl_absorpt_correction_type multi-scan
_exptl_absorpt_process_details
'SADABS-2016/2 (Bruker,2016/2) was used for absorption correction. wR2(int) was 0.1349 before and 0.0956 after correction. The Ratio of minimum to maximum transmission is 0.6190. The \l/2 correction factor is Not present.'
_exptl_crystal_colour red
_exptl_crystal_colour_primary red
_exptl_crystal_density_diffrn 1.691
_exptl_crystal_description plate
_exptl_crystal_F_000 1344
_exptl_crystal_size_max 0.204
_exptl_crystal_size_mid 0.182
_exptl_crystal_size_min 0.037
_refine_diff_density_max 2.848
_refine_diff_density_min -2.188
_refine_diff_density_rms 0.276
_refine_ls_extinction_coef 0.0037(6)
_refine_ls_extinction_expression Fc^*^=kFc[1+0.001xFc^2^\l^3^/sin(2\q)]^-1/4^
_refine_ls_extinction_method 'SHELXL-2018/3 (Sheldrick 2018)'
_refine_ls_goodness_of_fit_ref 1.474
_refine_ls_hydrogen_treatment constr
_refine_ls_matrix_type full
_refine_ls_number_parameters 683
_refine_ls_number_reflns 8571
_refine_ls_number_restraints 1086
_refine_ls_restrained_S_all 1.400
_refine_ls_R_factor_all 0.1243
_refine_ls_R_factor_gt 0.1186
_refine_ls_shift/su_max 0.000
_refine_ls_shift/su_mean 0.000
_refine_ls_structure_factor_coef Fsqd
_refine_ls_weighting_details 'w=1/[\s^2^(Fo^2^)+(0.2000P)^2^] where P=(Fo^2^+2Fc^2^)/3'
_refine_ls_weighting_scheme calc
_refine_ls_wR_factor_gt 0.3174
_refine_ls_wR_factor_ref 0.3350
_reflns_Friedel_coverage 0.000
_reflns_number_gt 7989
_reflns_number_total 8571
_reflns_threshold_expression 'I > 2\s(I)'
_cod_data_source_file ja8b13657_si_004.cif
_cod_data_source_block sy04003
_cod_database_code 4128258
_shelx_shelxl_version_number 2018/3
_shelx_space_group_comment
;
The symmetry employed for this shelxl refinement is uniquely defined
by the following loop, which should always be used as a source of
symmetry information in preference to the above space-group names.
They are only intended as comments.
;
_shelx_estimated_absorpt_t_max 0.779
_shelx_estimated_absorpt_t_min 0.325
_olex2_refinement_description
;
1. Twinned data refinement
 Scales: 0.582(3)
 0.418(3)
2. Fixed Uiso
 At 1.2 times of:
  All C(H) groups, All C(H,H) groups
 At 1.5 times of:
  All C(H,H,H) groups
3. Uiso/Uaniso restraints and constraints
All non-hydrogen atoms have similar U: within 2A with sigma of 0.01 and sigma
for terminal atoms of 0.02
Uanis(C8) = Uanis(C7)
Uanis(C20B) = Uanis(C22B)
4. Rigid body (RIGU) restrains
 All non-hydrogen atoms
 with sigma for 1-2 distances of 0.01 and sigma for 1-3 distances of 0.01
5.a Secondary CH2 refined with riding coordinates:
 C12(H12A,H12B), C12B(H12C,H12D)
5.b Aromatic/amide H refined with riding coordinates:
 C2(H2), C3(H3), C4(H4), C8(H8), C9(H9), C10(H10), C13(H13), C14(H14),
 C15(H15), C2B(H2B), C3B(H3B), C4B(H4B), C8B(H8B), C9B(H9B), C10B(H10B),
 C13B(H13B), C14B(H14B), C15B(H15B)
5.c Idealised Me refined as rotating group:
 C6(H6A,H6B,H6C), C17(H17A,H17B,H17C), C18(H18A,H18B,H18C), C19(H19A,H19B,
 H19C), C6B(H6BA,H6BB,H6BC), C17B(H17D,H17E,H17F), C18B(H18D,H18E,H18F),
 C19B(H19D,H19E,H19F)
;
_olex2_submission_special_instructions 'No special instructions were received'

loop_
_space_group_symop_operation_xyz
'x, y, z'
'-x, -y, -z'

loop_
_atom_site_label
_atom_site_type_symbol
_atom_site_fract_x
_atom_site_fract_y
_atom_site_fract_z
_atom_site_U_iso_or_equiv
_atom_site_adp_type
_atom_site_occupancy
_atom_site_site_symmetry_order
_atom_site_calc_flag
_atom_site_refinement_flags_posn
_atom_site_refinement_flags_adp
Br1 Br -0.15983(19) -0.08370(10) 0.38477(5) 0.0188(4) Uani 1 1 d . U
Mn1 Mn -0.0507(3) 0.08646(16) 0.34936(7) 0.0171(5) Uani 1 1 d . U
O1 O -0.3680(14) 0.1038(8) 0.2817(4) 0.025(2) Uani 1 1 d . U
O2 O -0.3631(16) 0.1658(9) 0.4100(4) 0.035(3) Uani 1 1 d . U
O3 O 0.0378(19) 0.2946(7) 0.3101(4) 0.037(3) Uani 1 1 d . U
N1 N 0.1597(16) 0.0449(8) 0.4007(4) 0.017(2) Uani 1 1 d . U
N2 N 0.1596(14) 0.0120(9) 0.3092(4) 0.0164(19) Uani 1 1 d . U
N3 N 0.1383(17) 0.1107(9) 0.1811(4) 0.022(2) Uani 1 1 d . U
N4 N 0.2084(18) 0.1130(9) 0.1047(4) 0.025(2) Uani 1 1 d . U
C1 C 0.166(2) 0.0673(12) 0.4452(5) 0.023(2) Uani 1 1 d . U
C2 C 0.2607(18) 0.0022(11) 0.4837(5) 0.020(2) Uani 1 1 d . U
H2 H 0.257999 0.018994 0.515436 0.024 Uiso 1 1 calc R .
C3 C 0.3570(19) -0.0868(12) 0.4731(5) 0.024(2) Uani 1 1 d . U
H3 H 0.415107 -0.134662 0.498317 0.028 Uiso 1 1 calc R .
C4 C 0.3693(19) -0.1067(10) 0.4269(4) 0.018(2) Uani 1 1 d . U
H4 H 0.442932 -0.165210 0.418814 0.022 Uiso 1 1 calc R .
C5 C 0.2690(18) -0.0372(10) 0.3915(5) 0.016(2) Uani 1 1 d . U
C6 C 0.065(2) 0.1676(11) 0.4557(5) 0.025(3) Uani 1 1 d . U
H6A H 0.077767 0.220183 0.427554 0.037 Uiso 1 1 calc GR .
H6B H 0.120389 0.186952 0.483947 0.037 Uiso 1 1 calc GR .
H6C H -0.068786 0.160146 0.462365 0.037 Uiso 1 1 calc GR .
C7 C 0.2843(17) -0.0521(10) 0.3403(5) 0.0155(15) Uani 1 1 d . U
C8 C 0.4282(18) -0.1148(10) 0.3221(5) 0.0155(15) Uani 1 1 d . U
H8 H 0.514830 -0.156350 0.343695 0.019 Uiso 1 1 calc R .
C9 C 0.446(2) -0.1171(11) 0.2737(5) 0.022(2) Uani 1 1 d . U
H9 H 0.539809 -0.162220 0.261072 0.026 Uiso 1 1 calc R .
C10 C 0.324(2) -0.0522(12) 0.2437(5) 0.029(3) Uani 1 1 d . U
H10 H 0.334513 -0.050017 0.209651 0.035 Uiso 1 1 calc R .
C11 C 0.181(2) 0.0117(11) 0.2637(5) 0.020(2) Uani 1 1 d . U
C12 C 0.0509(19) 0.0829(10) 0.2281(5) 0.020(2) Uani 1 1 d . U
H12A H -0.062785 0.049485 0.223918 0.024 Uiso 1 1 calc R .
H12B H 0.009958 0.145272 0.241994 0.024 Uiso 1 1 calc R .
C13 C 0.285(2) 0.1670(11) 0.1705(5) 0.029(2) Uani 1 1 d . U
H13 H 0.343887 0.200242 0.192529 0.035 Uiso 1 1 calc R .
C14 C 0.333(2) 0.1678(12) 0.1247(6) 0.030(3) Uani 1 1 d . U
H14 H 0.433962 0.199779 0.108021 0.036 Uiso 1 1 calc R .
C15 C 0.093(2) 0.0796(11) 0.1395(5) 0.024(2) Uani 1 1 d . U
H15 H -0.006395 0.040036 0.136232 0.029 Uiso 1 1 calc R .
C16 C 0.211(2) 0.0943(12) 0.0528(5) 0.027(3) Uani 1 1 d . U
C17 C 0.291(2) -0.0131(12) 0.0516(6) 0.032(3) Uani 1 1 d . U
H17A H 0.403290 -0.029188 0.071420 0.048 Uiso 1 1 calc GR .
H17B H 0.323773 -0.021974 0.018095 0.048 Uiso 1 1 calc GR .
H17C H 0.196377 -0.058672 0.064393 0.048 Uiso 1 1 calc GR .
C18 C 0.330(3) 0.1711(14) 0.0220(5) 0.039(4) Uani 1 1 d . U
H18A H 0.281820 0.239993 0.027129 0.058 Uiso 1 1 calc GR .
H18B H 0.320465 0.165472 -0.012278 0.058 Uiso 1 1 calc GR .
H18C H 0.461363 0.156780 0.031712 0.058 Uiso 1 1 calc GR .
C19 C 0.005(2) 0.1116(13) 0.0379(5) 0.033(3) Uani 1 1 d . U
H19A H -0.052403 0.176458 0.046277 0.049 Uiso 1 1 calc GR .
H19B H -0.062731 0.056536 0.054965 0.049 Uiso 1 1 calc GR .
H19C H -0.002205 0.112941 0.002867 0.049 Uiso 1 1 calc GR .
C20 C 0.005(2) 0.2113(11) 0.3255(5) 0.025(3) Uani 1 1 d . U
C21 C -0.2368(18) 0.0969(10) 0.3067(5) 0.017(2) Uani 1 1 d . U
C22 C -0.238(2) 0.1367(11) 0.3881(5) 0.025(3) Uani 1 1 d . U
Br1B Br 0.6683(2) 0.64948(10) 0.38175(5) 0.0197(4) Uani 1 1 d . U
Mn1B Mn 0.5602(3) 0.49896(16) 0.35072(7) 0.0155(5) Uani 1 1 d . U
O1B O 0.8748(16) 0.5203(8) 0.2796(4) 0.031(2) Uani 1 1 d . U
O2B O 0.8723(15) 0.3848(10) 0.4083(4) 0.032(2) Uani 1 1 d . U
O3B O 0.469(2) 0.3118(9) 0.3189(4) 0.042(3) Uani 1 1 d . U
N1B N 0.3447(16) 0.5127(8) 0.4040(4) 0.0170(19) Uani 1 1 d . U
N2B N 0.3502(17) 0.5953(8) 0.3115(4) 0.018(2) Uani 1 1 d . U
N3B N 0.3542(16) 0.5484(9) 0.1879(4) 0.0204(19) Uani 1 1 d . U
N4B N 0.2608(17) 0.5626(9) 0.1150(4) 0.025(2) Uani 1 1 d . U
C1B C 0.3374(19) 0.4624(10) 0.4491(4) 0.016(2) Uani 1 1 d . U
C2B C 0.243(2) 0.5056(10) 0.4851(5) 0.023(2) Uani 1 1 d . U
H2B H 0.246565 0.470527 0.517425 0.027 Uiso 1 1 calc R .
C3B C 0.143(2) 0.6008(11) 0.4748(5) 0.022(2) Uani 1 1 d . U
H3B H 0.082224 0.633184 0.499831 0.027 Uiso 1 1 calc R .
C4B C 0.1336(19) 0.6470(10) 0.4272(5) 0.019(2) Uani 1 1 d . U
H4B H 0.056234 0.709088 0.418564 0.023 Uiso 1 1 calc R .
C5B C 0.2387(18) 0.6020(10) 0.3916(5) 0.016(2) Uani 1 1 d . U
C6B C 0.433(2) 0.3570(10) 0.4613(5) 0.020(3) Uani 1 1 d . U
H6BA H 0.398743 0.315734 0.437732 0.029 Uiso 1 1 calc GR .
H6BB H 0.392900 0.327340 0.493842 0.029 Uiso 1 1 calc GR .
H6BC H 0.569569 0.358978 0.460347 0.029 Uiso 1 1 calc GR .
C7B C 0.2264(18) 0.6431(10) 0.3397(5) 0.016(2) Uani 1 1 d . U
C8B C 0.093(2) 0.7178(10) 0.3219(5) 0.019(2) Uani 1 1 d . U
H8B H 0.009247 0.750491 0.343252 0.023 Uiso 1 1 calc R .
C9B C 0.0786(18) 0.7460(10) 0.2726(5) 0.017(2) Uani 1 1 d . U
H9B H -0.014139 0.798316 0.259338 0.020 Uiso 1 1 calc R .
C10B C 0.200(2) 0.6976(11) 0.2432(5) 0.023(2) Uani 1 1 d . U
H10B H 0.192221 0.716842 0.209046 0.028 Uiso 1 1 calc R .
C11B C 0.334(2) 0.6203(10) 0.2623(5) 0.021(2) Uani 1 1 d . U
C12B C 0.453(2) 0.5603(11) 0.2296(5) 0.024(2) Uani 1 1 d . U
H12C H 0.566292 0.594935 0.219204 0.029 Uiso 1 1 calc R .
H12D H 0.495366 0.492585 0.247743 0.029 Uiso 1 1 calc R .
C13B C 0.198(2) 0.4937(11) 0.1899(5) 0.026(2) Uani 1 1 d . U
H13B H 0.144206 0.457821 0.218170 0.031 Uiso 1 1 calc R .
C14B C 0.136(2) 0.5016(13) 0.1435(5) 0.031(3) Uani 1 1 d . U
H14B H 0.033241 0.472543 0.132779 0.037 Uiso 1 1 calc R .
C15B C 0.3833(19) 0.5888(11) 0.1423(5) 0.021(2) Uani 1 1 d . U
H15B H 0.479587 0.630679 0.131264 0.025 Uiso 1 1 calc R .
C16B C 0.245(2) 0.5869(11) 0.0612(5) 0.027(3) Uani 1 1 d . U
C17B C 0.047(2) 0.6358(14) 0.0494(6) 0.036(4) Uani 1 1 d . U
H17D H 0.039222 0.661010 0.014609 0.055 Uiso 1 1 calc GR .
H17E H 0.016087 0.692332 0.067536 0.055 Uiso 1 1 calc GR .
H17F H -0.042762 0.585484 0.058443 0.055 Uiso 1 1 calc GR .
C18B C 0.280(3) 0.4847(14) 0.0406(6) 0.038(4) Uani 1 1 d . U
H18D H 0.415579 0.462396 0.040551 0.058 Uiso 1 1 calc GR .
H18E H 0.234213 0.494610 0.007455 0.058 Uiso 1 1 calc GR .
H18F H 0.213625 0.433073 0.060940 0.058 Uiso 1 1 calc GR .
C19B C 0.388(2) 0.6565(14) 0.0414(6) 0.035(3) Uani 1 1 d . U
H19D H 0.361638 0.720824 0.053887 0.053 Uiso 1 1 calc GR .
H19E H 0.383422 0.669107 0.005963 0.053 Uiso 1 1 calc GR .
H19F H 0.514022 0.624972 0.051381 0.053 Uiso 1 1 calc GR .
C20B C 0.4951(19) 0.3837(11) 0.3307(5) 0.0201(17) Uani 1 1 d . U
C21B C 0.749(2) 0.5125(10) 0.3066(5) 0.021(2) Uani 1 1 d . U
C22B C 0.7454(19) 0.4274(11) 0.3887(5) 0.0201(17) Uani 1 1 d . U
P1 P 0.7563(6) 0.8308(3) 0.14499(13) 0.0295(9) Uani 1 1 d . U
F1 F 0.9680(17) 0.7903(12) 0.1393(4) 0.062(3) Uani 1 1 d . U
F2 F 0.774(2) 0.9150(10) 0.0981(4) 0.064(3) Uani 1 1 d . U
F3 F 0.6940(18) 0.7560(10) 0.1107(4) 0.055(3) Uani 1 1 d . U
F4 F 0.5428(17) 0.8699(12) 0.1530(5) 0.064(3) Uani 1 1 d . U
F5 F 0.7361(16) 0.7460(9) 0.1911(4) 0.052(3) Uani 1 1 d . U
F6 F 0.8161(19) 0.9040(9) 0.1798(4) 0.057(3) Uani 1 1 d . U
P1B P 0.7378(6) 0.3322(3) 0.13205(14) 0.0300(9) Uani 1 1 d . U
F1B F 0.5311(14) 0.3550(8) 0.1495(4) 0.044(2) Uani 1 1 d . U
F2B F 0.7389(13) 0.2162(8) 0.1567(4) 0.041(2) Uani 1 1 d . U
F3B F 0.6676(15) 0.3017(8) 0.0830(3) 0.042(2) Uani 1 1 d . U
F4B F 0.9493(13) 0.3131(8) 0.1120(4) 0.046(2) Uani 1 1 d . U
F5B F 0.7326(14) 0.4491(7) 0.1060(5) 0.047(3) Uani 1 1 d . U
F6B F 0.8128(17) 0.3642(11) 0.1796(4) 0.059(3) Uani 1 1 d . U

loop_
_atom_site_aniso_label
_atom_site_aniso_U_11
_atom_site_aniso_U_22
_atom_site_aniso_U_33
_atom_site_aniso_U_23
_atom_site_aniso_U_13
_atom_site_aniso_U_12
Br1 0.0168(7) 0.0201(7) 0.0199(7) -0.0057(6) 0.0002(6) -0.0006(5)
Mn1 0.0213(11) 0.0187(10) 0.0111(10) -0.0039(8) 0.0002(8) 0.0011(8)
O1 0.024(5) 0.024(5) 0.025(5) -0.006(4) -0.003(4) 0.014(4)
O2 0.031(6) 0.040(6) 0.025(5) 0.002(5) 0.002(4) 0.021(5)
O3 0.062(7) 0.008(4) 0.038(6) -0.002(4) -0.004(5) 0.006(5)
N1 0.017(4) 0.021(4) 0.015(4) -0.004(4) -0.004(4) -0.004(4)
N2 0.011(4) 0.026(5) 0.014(4) -0.003(4) -0.005(3) -0.007(4)
N3 0.026(4) 0.022(4) 0.017(4) -0.006(4) 0.000(4) 0.001(4)
N4 0.031(5) 0.030(5) 0.013(4) -0.005(4) 0.005(4) 0.001(4)
C1 0.015(5) 0.033(5) 0.020(5) -0.002(4) -0.001(4) -0.002(4)
C2 0.012(5) 0.035(6) 0.015(5) -0.006(4) -0.007(4) -0.003(4)
C3 0.017(5) 0.036(6) 0.017(5) -0.002(5) -0.007(4) 0.001(5)
C4 0.020(5) 0.020(5) 0.014(5) -0.001(4) -0.001(4) 0.000(4)
C5 0.015(4) 0.021(4) 0.014(4) -0.003(4) -0.002(4) -0.006(4)
C6 0.034(8) 0.025(7) 0.014(6) 0.003(5) -0.001(5) -0.002(6)
C7 0.013(3) 0.019(3) 0.018(3) -0.008(3) 0.000(3) -0.009(3)
C8 0.013(3) 0.019(3) 0.018(3) -0.008(3) 0.000(3) -0.009(3)
C9 0.022(5) 0.025(5) 0.023(5) -0.016(4) 0.001(4) -0.003(4)
C10 0.031(6) 0.039(6) 0.016(5) -0.003(5) 0.001(4) 0.003(5)
C11 0.020(5) 0.027(5) 0.013(4) -0.006(4) -0.001(4) -0.005(4)
C12 0.021(5) 0.023(5) 0.016(5) -0.007(4) 0.001(4) 0.001(4)
C13 0.032(6) 0.029(5) 0.028(5) -0.006(5) 0.005(5) -0.011(5)
C14 0.034(6) 0.032(6) 0.028(5) -0.012(5) -0.003(5) -0.008(5)
C15 0.030(5) 0.030(5) 0.011(5) -0.005(4) 0.004(4) 0.004(5)
C16 0.032(6) 0.035(6) 0.011(5) -0.003(4) -0.004(4) 0.008(5)
C17 0.032(7) 0.036(8) 0.028(7) -0.010(6) -0.008(6) 0.003(6)
C18 0.053(9) 0.053(9) 0.013(6) -0.017(6) 0.005(6) -0.001(7)
C19 0.037(7) 0.046(9) 0.011(6) -0.003(6) 0.007(5) 0.007(7)
C20 0.032(6) 0.020(5) 0.022(5) -0.002(4) 0.003(5) 0.002(5)
C21 0.014(5) 0.019(5) 0.016(5) -0.004(4) 0.005(4) 0.003(4)
C22 0.032(6) 0.030(6) 0.012(5) -0.002(5) -0.005(4) 0.004(5)
Br1B 0.0184(7) 0.0190(7) 0.0219(7) -0.0035(6) -0.0027(6) -0.0010(5)
Mn1B 0.0172(10) 0.0178(10) 0.0111(9) -0.0041(8) 0.0015(8) 0.0024(8)
O1B 0.035(6) 0.034(6) 0.021(5) -0.004(4) 0.011(4) -0.002(5)
O2B 0.030(5) 0.053(7) 0.014(4) -0.013(4) -0.001(4) 0.012(5)
O3B 0.061(8) 0.035(6) 0.037(6) -0.022(5) -0.003(5) -0.014(5)
N1B 0.021(5) 0.017(4) 0.014(4) -0.005(3) -0.005(4) -0.002(4)
N2B 0.033(5) 0.012(4) 0.010(4) -0.005(3) -0.006(4) 0.001(4)
N3B 0.025(4) 0.023(4) 0.012(4) -0.004(4) 0.003(3) 0.006(4)
N4B 0.024(5) 0.032(5) 0.020(4) -0.004(4) -0.001(4) -0.001(4)
C1B 0.020(5) 0.021(5) 0.009(4) -0.010(4) 0.003(4) -0.003(4)
C2B 0.029(5) 0.024(5) 0.017(5) -0.012(4) 0.005(4) 0.000(5)
C3B 0.026(5) 0.031(5) 0.013(5) -0.013(4) 0.005(4) -0.004(5)
C4B 0.022(5) 0.019(5) 0.019(5) -0.011(4) -0.003(4) -0.002(4)
C5B 0.015(4) 0.018(4) 0.015(4) -0.005(4) -0.003(4) 0.001(4)
C6B 0.025(6) 0.021(6) 0.015(6) -0.005(5) -0.009(5) -0.005(5)
C7B 0.020(4) 0.017(4) 0.015(4) -0.003(4) -0.006(4) -0.008(4)
C8B 0.019(5) 0.013(5) 0.028(5) -0.005(4) -0.003(4) -0.009(4)
C9B 0.015(5) 0.017(5) 0.017(5) -0.002(4) -0.003(4) 0.002(4)
C10B 0.023(5) 0.026(5) 0.020(5) -0.008(4) -0.005(4) 0.007(5)
C11B 0.024(5) 0.022(5) 0.015(4) -0.005(4) -0.007(4) 0.005(4)
C12B 0.027(5) 0.031(5) 0.012(5) -0.002(4) -0.007(4) 0.010(5)
C13B 0.033(5) 0.033(6) 0.013(5) -0.005(4) 0.006(4) -0.007(5)
C14B 0.030(5) 0.040(6) 0.022(5) -0.005(5) 0.003(4) -0.003(5)
C15B 0.020(5) 0.026(5) 0.014(5) -0.003(4) 0.005(4) 0.006(4)
C16B 0.033(6) 0.032(6) 0.015(5) -0.006(5) 0.001(4) 0.004(5)
C17B 0.031(7) 0.052(9) 0.025(7) -0.012(7) -0.008(6) 0.012(7)
C18B 0.045(8) 0.048(9) 0.020(7) -0.008(6) 0.004(6) 0.007(7)
C19B 0.032(7) 0.053(9) 0.022(7) -0.014(6) 0.001(6) -0.002(7)
C20B 0.021(4) 0.028(4) 0.012(4) -0.006(3) -0.001(3) 0.002(3)
C21B 0.027(5) 0.018(5) 0.015(5) 0.000(4) 0.000(4) 0.005(5)
C22B 0.021(4) 0.028(4) 0.012(4) -0.006(3) -0.001(3) 0.002(3)
P1 0.032(2) 0.041(2) 0.0157(16) -0.0058(16) 0.0012(14) -0.0025(17)
F1 0.042(6) 0.099(9) 0.042(6) -0.017(6) 0.000(5) 0.010(6)
F2 0.083(8) 0.070(7) 0.034(5) 0.012(5) -0.008(5) -0.016(7)
F3 0.065(7) 0.069(7) 0.042(6) -0.029(5) 0.010(5) -0.026(6)
F4 0.041(6) 0.091(9) 0.061(7) -0.027(6) 0.008(5) 0.006(6)
F5 0.061(7) 0.050(6) 0.041(5) 0.014(5) -0.007(5) -0.022(5)
F6 0.081(8) 0.059(7) 0.041(6) -0.023(5) 0.000(5) -0.023(6)
P1B 0.0245(19) 0.032(2) 0.035(2) -0.0102(17) -0.0016(15) -0.0010(15)
F1B 0.031(5) 0.045(5) 0.057(6) -0.018(5) 0.012(4) -0.005(4)
F2B 0.026(4) 0.036(5) 0.056(6) 0.005(4) -0.003(4) 0.007(4)
F3B 0.046(5) 0.057(6) 0.029(4) -0.010(4) 0.001(4) -0.022(5)
F4B 0.024(5) 0.039(5) 0.073(7) -0.006(5) 0.005(4) -0.002(4)
F5B 0.028(5) 0.032(5) 0.078(7) -0.005(5) 0.002(5) 0.001(4)
F6B 0.061(7) 0.079(8) 0.043(6) -0.016(5) 0.004(5) -0.027(6)

loop_
_atom_type_symbol
_atom_type_description
_atom_type_scat_dispersion_real
_atom_type_scat_dispersion_imag
_atom_type_scat_source
C C 0.0181 0.0091 'International Tables Vol C Tables 4.2.6.8 and 6.1.1.4'
H H 0.0000 0.0000 'International Tables Vol C Tables 4.2.6.8 and 6.1.1.4'
Br Br -0.6763 1.2805 'International Tables Vol C Tables 4.2.6.8 and 6.1.1.4'
F F 0.0727 0.0534 'International Tables Vol C Tables 4.2.6.8 and 6.1.1.4'
Mn Mn -0.5299 2.8052 'International Tables Vol C Tables 4.2.6.8 and 6.1.1.4'
N N 0.0311 0.0180 'International Tables Vol C Tables 4.2.6.8 and 6.1.1.4'
O O 0.0492 0.0322 'International Tables Vol C Tables 4.2.6.8 and 6.1.1.4'
P P 0.2955 0.4335 'International Tables Vol C Tables 4.2.6.8 and 6.1.1.4'

loop_
_geom_angle_atom_site_label_1
_geom_angle_atom_site_label_2
_geom_angle_atom_site_label_3
_geom_angle
N1 Mn1 Br1 83.6(3)
N1 Mn1 N2 79.0(4)
N2 Mn1 Br1 89.6(3)
C20 Mn1 Br1 174.8(5)
C20 Mn1 N1 99.5(6)
C20 Mn1 N2 95.2(6)
C20 Mn1 C21 91.0(6)
C20 Mn1 C22 91.4(7)
C21 Mn1 Br1 86.2(4)
C21 Mn1 N1 169.1(5)
C21 Mn1 N2 97.2(5)
C21 Mn1 C22 83.7(6)
C22 Mn1 Br1 83.9(5)
C22 Mn1 N1 99.0(5)
C22 Mn1 N2 173.4(6)
C1 N1 Mn1 129.6(10)
C1 N1 C5 116.4(12)
C5 N1 Mn1 110.8(8)
C7 N2 Mn1 110.1(8)
C11 N2 Mn1 131.5(10)
C11 N2 C7 118.3(12)
C13 N3 C12 127.4(12)
C15 N3 C12 125.3(12)
C15 N3 C13 107.2(12)
C14 N4 C16 125.8(13)
C15 N4 C14 107.3(12)
C15 N4 C16 126.9(14)
N1 C1 C2 123.5(14)
N1 C1 C6 118.5(12)
C2 C1 C6 118.0(12)
C1 C2 H2 121.4
C3 C2 C1 117.1(12)
C3 C2 H2 121.4
C2 C3 H3 119.7
C4 C3 C2 120.6(13)
C4 C3 H3 119.7
C3 C4 H4 121.3
C3 C4 C5 117.4(13)
C5 C4 H4 121.3
N1 C5 C4 124.2(12)
N1 C5 C7 115.9(11)
C4 C5 C7 119.9(12)
C1 C6 H6A 109.5
C1 C6 H6B 109.5
C1 C6 H6C 109.5
H6A C6 H6B 109.5
H6A C6 H6C 109.5
H6B C6 H6C 109.5
N2 C7 C5 115.4(11)
C8 C7 N2 120.6(12)
C8 C7 C5 123.4(12)
C7 C8 H8 119.7
C9 C8 C7 120.6(13)
C9 C8 H8 119.7
C8 C9 H9 121.1
C8 C9 C10 117.7(13)
C10 C9 H9 121.1
C9 C10 H10 120.1
C9 C10 C11 119.8(13)
C11 C10 H10 120.1
N2 C11 C10 123.0(13)
N2 C11 C12 120.1(12)
C10 C11 C12 116.9(11)
N3 C12 C11 113.2(11)
N3 C12 H12A 108.9
N3 C12 H12B 108.9
C11 C12 H12A 108.9
C11 C12 H12B 108.9
H12A C12 H12B 107.7
N3 C13 H13 125.7
C14 C13 N3 108.6(13)
C14 C13 H13 125.7
N4 C14 H14 126.2
C13 C14 N4 107.7(14)
C13 C14 H14 126.2
N3 C15 H15 125.4
N4 C15 N3 109.2(13)
N4 C15 H15 125.4
N4 C16 C18 108.5(12)
N4 C16 C19 105.0(12)
C17 C16 N4 108.3(11)
C17 C16 C18 112.4(13)
C17 C16 C19 110.9(14)
C19 C16 C18 111.4(12)
C16 C17 H17A 109.5
C16 C17 H17B 109.5
C16 C17 H17C 109.5
H17A C17 H17B 109.5
H17A C17 H17C 109.5
H17B C17 H17C 109.5
C16 C18 H18A 109.5
C16 C18 H18B 109.5
C16 C18 H18C 109.5
H18A C18 H18B 109.5
H18A C18 H18C 109.5
H18B C18 H18C 109.5
C16 C19 H19A 109.5
C16 C19 H19B 109.5
C16 C19 H19C 109.5
H19A C19 H19B 109.5
H19A C19 H19C 109.5
H19B C19 H19C 109.5
O3 C20 Mn1 178.5(14)
O1 C21 Mn1 174.8(11)
O2 C22 Mn1 175.1(14)
N1B Mn1B Br1B 83.1(3)
N2B Mn1B Br1B 89.7(3)
N2B Mn1B N1B 78.0(4)
C20B Mn1B Br1B 175.9(5)
C20B Mn1B N1B 97.7(5)
C20B Mn1B N2B 94.4(5)
C21B Mn1B Br1B 86.3(5)
C21B Mn1B N1B 168.8(5)
C21B Mn1B N2B 98.3(5)
C21B Mn1B C20B 93.1(6)
C21B Mn1B C22B 83.0(6)
C22B Mn1B Br1B 83.8(4)
C22B Mn1B N1B 99.4(5)
C22B Mn1B N2B 173.3(5)
C22B Mn1B C20B 92.1(6)
C1B N1B Mn1B 128.3(9)
C1B N1B C5B 120.5(11)
C5B N1B Mn1B 108.5(8)
C7B N2B Mn1B 113.2(8)
C7B N2B C11B 118.1(12)
C11B N2B Mn1B 128.5(10)
C13B N3B C12B 123.5(11)
C15B N3B C12B 128.1(13)
C15B N3B C13B 108.3(12)
C14B N4B C16B 121.4(12)
C15B N4B C14B 110.1(12)
C15B N4B C16B 128.5(13)
N1B C1B C2B 121.0(13)
N1B C1B C6B 120.7(11)
C2B C1B C6B 118.3(12)
C1B C2B H2B 119.9
C1B C2B C3B 120.1(13)
C3B C2B H2B 119.9
C2B C3B H3B 120.9
C4B C3B C2B 118.2(12)
C4B C3B H3B 120.9
C3B C4B H4B 120.2
C3B C4B C5B 119.6(13)
C5B C4B H4B 120.2
N1B C5B C4B 119.8(12)
N1B C5B C7B 117.3(11)
C4B C5B C7B 122.7(12)
C1B C6B H6BA 109.5
C1B C6B H6BB 109.5
C1B C6B H6BC 109.5
H6BA C6B H6BB 109.5
H6BA C6B H6BC 109.5
H6BB C6B H6BC 109.5
N2B C7B C5B 114.1(12)
N2B C7B C8B 123.2(12)
C8B C7B C5B 122.5(12)
C7B C8B H8B 120.4
C7B C8B C9B 119.2(13)
C9B C8B H8B 120.4
C8B C9B H9B 120.6
C10B C9B C8B 118.8(13)
C10B C9B H9B 120.6
C9B C10B H10B 119.6
C9B C10B C11B 120.8(13)
C11B C10B H10B 119.6
N2B C11B C10B 119.7(12)
N2B C11B C12B 120.0(12)
C10B C11B C12B 120.2(12)
N3B C12B C11B 112.2(11)
N3B C12B H12C 109.2
N3B C12B H12D 109.2
C11B C12B H12C 109.2
C11B C12B H12D 109.2
H12C C12B H12D 107.9
N3B C13B H13B 126.4
C14B C13B N3B 107.2(12)
C14B C13B H13B 126.4
N4B C14B H14B 127.7
C13B C14B N4B 104.6(13)
C13B C14B H14B 127.7
N3B C15B H15B 125.1
N4B C15B N3B 109.8(13)
N4B C15B H15B 125.1
N4B C16B C17B 108.6(12)
N4B C16B C18B 107.5(12)
N4B C16B C19B 109.3(12)
C17B C16B C18B 109.7(13)
C19B C16B C17B 111.2(14)
C19B C16B C18B 110.5(13)
C16B C17B H17D 109.5
C16B C17B H17E 109.5
C16B C17B H17F 109.5
H17D C17B H17E 109.5
H17D C17B H17F 109.5
H17E C17B H17F 109.5
C16B C18B H18D 109.5
C16B C18B H18E 109.5
C16B C18B H18F 109.5
H18D C18B H18E 109.5
H18D C18B H18F 109.5
H18E C18B H18F 109.5
C16B C19B H19D 109.5
C16B C19B H19E 109.5
C16B C19B H19F 109.5
H19D C19B H19E 109.5
H19D C19B H19F 109.5
H19E C19B H19F 109.5
O3B C20B Mn1B 174.9(14)
O1B C21B Mn1B 177.6(13)
O2B C22B Mn1B 173.0(12)
F1 P1 F2 90.4(7)
F1 P1 F3 91.4(7)
F1 P1 F4 177.7(7)
F1 P1 F5 90.0(7)
F1 P1 F6 89.1(7)
F3 P1 F2 88.9(7)
F4 P1 F2 91.7(8)
F4 P1 F3 89.6(7)
F4 P1 F5 87.9(7)
F4 P1 F6 89.9(7)
F5 P1 F2 179.0(7)
F5 P1 F3 90.1(7)
F6 P1 F2 92.0(7)
F6 P1 F3 179.0(7)
F6 P1 F5 89.0(6)
F1B P1B F2B 90.5(6)
F1B P1B F3B 90.9(6)
F1B P1B F4B 177.3(7)
F1B P1B F5B 89.0(6)
F1B P1B F6B 90.6(6)
F2B P1B F3B 88.7(6)
F2B P1B F4B 91.9(5)
F2B P1B F5B 178.4(6)
F3B P1B F5B 89.8(6)
F4B P1B F3B 88.0(6)
F4B P1B F5B 88.5(6)
F6B P1B F2B 92.5(7)
F6B P1B F3B 178.1(6)
F6B P1B F4B 90.4(7)
F6B P1B F5B 89.0(7)

loop_
_geom_bond_atom_site_label_1
_geom_bond_atom_site_label_2
_geom_bond_distance
Br1 Mn1 2.537(2)
Mn1 N1 2.086(11)
Mn1 N2 2.103(11)
Mn1 C20 1.786(15)
Mn1 C21 1.799(14)
Mn1 C22 1.831(15)
O1 C21 1.177(18)
O2 C22 1.132(19)
O3 C20 1.180(19)
N1 C1 1.332(18)
N1 C5 1.333(18)
N2 C7 1.394(17)
N2 C11 1.276(18)
N3 C12 1.447(16)
N3 C13 1.360(19)
N3 C15 1.357(18)
N4 C14 1.40(2)
N4 C15 1.309(19)
N4 C16 1.511(17)
C1 C2 1.413(19)
C1 C6 1.52(2)
C2 H2 0.9500
C2 C3 1.38(2)
C3 H3 0.9500
C3 C4 1.36(2)
C4 H4 0.9500
C4 C5 1.404(18)
C5 C7 1.475(18)
C6 H6A 0.9800
C6 H6B 0.9800
C6 H6C 0.9800
C7 C8 1.390(19)
C8 H8 0.9500
C8 C9 1.362(19)
C9 H9 0.9500
C9 C10 1.37(2)
C10 H10 0.9500
C10 C11 1.41(2)
C11 C12 1.532(19)
C12 H12A 0.9900
C12 H12B 0.9900
C13 H13 0.9500
C13 C14 1.31(2)
C14 H14 0.9500
C15 H15 0.9500
C16 C17 1.50(2)
C16 C18 1.54(2)
C16 C19 1.53(2)
C17 H17A 0.9800
C17 H17B 0.9800
C17 H17C 0.9800
C18 H18A 0.9800
C18 H18B 0.9800
C18 H18C 0.9800
C19 H19A 0.9800
C19 H19B 0.9800
C19 H19C 0.9800
Br1B Mn1B 2.529(2)
Mn1B N1B 2.117(12)
Mn1B N2B 2.090(11)
Mn1B C20B 1.840(14)
Mn1B C21B 1.801(14)
Mn1B C22B 1.816(14)
O1B C21B 1.156(18)
O2B C22B 1.129(18)
O3B C20B 1.105(18)
N1B C1B 1.335(17)
N1B C5B 1.348(17)
N2B C7B 1.342(18)
N2B C11B 1.369(17)
N3B C12B 1.426(17)
N3B C13B 1.40(2)
N3B C15B 1.322(17)
N4B C14B 1.414(19)
N4B C15B 1.295(19)
N4B C16B 1.494(17)
C1B C2B 1.362(18)
C1B C6B 1.494(19)
C2B H2B 0.9500
C2B C3B 1.39(2)
C3B H3B 0.9500
C3B C4B 1.377(19)
C4B H4B 0.9500
C4B C5B 1.400(18)
C5B C7B 1.470(18)
C6B H6BA 0.9800
C6B H6BB 0.9800
C6B H6BC 0.9800
C7B C8B 1.35(2)
C8B H8B 0.9500
C8B C9B 1.376(19)
C9B H9B 0.9500
C9B C10B 1.357(19)
C10B H10B 0.9500
C10B C11B 1.39(2)
C11B C12B 1.495(19)
C12B H12C 0.9900
C12B H12D 0.9900
C13B H13B 0.9500
C13B C14B 1.37(2)
C14B H14B 0.9500
C15B H15B 0.9500
C16B C17B 1.52(2)
C16B C18B 1.56(2)
C16B C19B 1.50(2)
C17B H17D 0.9800
C17B H17E 0.9800
C17B H17F 0.9800
C18B H18D 0.9800
C18B H18E 0.9800
C18B H18F 0.9800
C19B H19D 0.9800
C19B H19E 0.9800
C19B H19F 0.9800
P1 F1 1.562(12)
P1 F2 1.602(11)
P1 F3 1.600(11)
P1 F4 1.578(12)
P1 F5 1.594(10)
P1 F6 1.591(11)
P1B F1B 1.553(10)
P1B F2B 1.600(10)
P1B F3B 1.605(10)
P1B F4B 1.602(10)
P1B F5B 1.620(11)
P1B F6B 1.591(12)

loop_
_geom_torsion_atom_site_label_1
_geom_torsion_atom_site_label_2
_geom_torsion_atom_site_label_3
_geom_torsion_atom_site_label_4
_geom_torsion
Mn1 N1 C1 C2 148.8(11)
Mn1 N1 C1 C6 -30.4(19)
Mn1 N1 C5 C4 -153.4(10)
Mn1 N1 C5 C7 27.8(13)
Mn1 N2 C7 C5 -12.9(13)
Mn1 N2 C7 C8 175.5(9)
Mn1 N2 C11 C10 -173.3(11)
Mn1 N2 C11 C12 7(2)
N1 C1 C2 C3 3(2)
N1 C5 C7 N2 -10.0(16)
N1 C5 C7 C8 161.3(12)
N2 C7 C8 C9 -2.2(18)
N2 C11 C12 N3 152.0(12)
N3 C13 C14 N4 2.0(19)
C1 N1 C5 C4 8.3(19)
C1 N1 C5 C7 -170.5(11)
C1 C2 C3 C4 4(2)
C2 C3 C4 C5 -5(2)
C3 C4 C5 N1 -2(2)
C3 C4 C5 C7 177.0(12)
C4 C5 C7 N2 171.2(11)
C4 C5 C7 C8 -17.6(18)
C5 N1 C1 C2 -9(2)
C5 N1 C1 C6 171.9(12)
C5 C7 C8 C9 -173.0(12)
C6 C1 C2 C3 -177.9(13)
C7 N2 C11 C10 1(2)
C7 N2 C11 C12 -178.4(11)
C7 C8 C9 C10 3(2)
C8 C9 C10 C11 -2(2)
C9 C10 C11 N2 0(2)
C9 C10 C11 C12 179.5(13)
C10 C11 C12 N3 -27.7(18)
C11 N2 C7 C5 171.4(11)
C11 N2 C7 C8 -0.2(18)
C12 N3 C13 C14 174.7(14)
C12 N3 C15 N4 -175.6(12)
C13 N3 C12 C11 -66.0(18)
C13 N3 C15 N4 1.3(17)
C14 N4 C15 N3 0.0(16)
C14 N4 C16 C17 104.8(17)
C14 N4 C16 C18 -17.5(19)
C14 N4 C16 C19 -136.7(15)
C15 N3 C12 C11 110.2(15)
C15 N3 C13 C14 -2.1(18)
C15 N4 C14 C13 -1.3(18)
C15 N4 C16 C17 -73.5(19)
C15 N4 C16 C18 164.1(14)
C15 N4 C16 C19 45.0(19)
C16 N4 C14 C13 -179.9(14)
C16 N4 C15 N3 178.6(12)
Mn1B N1B C1B C2B 150.2(11)
Mn1B N1B C1B C6B -29.6(17)
Mn1B N1B C5B C4B -156.9(10)
Mn1B N1B C5B C7B 28.5(13)
Mn1B N2B C7B C5B -12.7(13)
Mn1B N2B C7B C8B 171.8(10)
Mn1B N2B C11B C10B -170.3(10)
Mn1B N2B C11B C12B 13.4(19)
N1B C1B C2B C3B 4(2)
N1B C5B C7B N2B -11.4(17)
N1B C5B C7B C8B 164.0(12)
N2B C7B C8B C9B 1.1(19)
N2B C11B C12B N3B 143.2(13)
N3B C13B C14B N4B -0.3(16)
C1B N1B C5B C4B 6.0(19)
C1B N1B C5B C7B -168.6(12)
C1B C2B C3B C4B 3(2)
C2B C3B C4B C5B -6(2)
C3B C4B C5B N1B 2(2)
C3B C4B C5B C7B 175.8(12)
C4B C5B C7B N2B 174.1(12)
C4B C5B C7B C8B -10.4(19)
C5B N1B C1B C2B -8.9(19)
C5B N1B C1B C6B 171.3(12)
C5B C7B C8B C9B -173.9(12)
C6B C1B C2B C3B -176.0(13)
C7B N2B C11B C10B 4(2)
C7B N2B C11B C12B -172.5(12)
C7B C8B C9B C10B 0.1(19)
C8B C9B C10B C11B 1(2)
C9B C10B C11B N2B -3(2)
C9B C10B C11B C12B 173.6(14)
C10B C11B C12B N3B -33(2)
C11B N2B C7B C5B 172.3(12)
C11B N2B C7B C8B -3.1(19)
C12B N3B C13B C14B 177.9(13)
C12B N3B C15B N4B -178.0(13)
C13B N3B C12B C11B -65.2(18)
C13B N3B C15B N4B -1.3(16)
C14B N4B C15B N3B 1.1(16)
C14B N4B C16B C17B 55.9(18)
C14B N4B C16B C18B -62.7(17)
C14B N4B C16B C19B 177.3(13)
C15B N3B C12B C11B 111.1(15)
C15B N3B C13B C14B 1.0(17)
C15B N4B C14B C13B -0.4(16)
C15B N4B C16B C17B -125.8(16)
C15B N4B C16B C18B 115.7(17)
C15B N4B C16B C19B -4(2)
C16B N4B C14B C13B 178.2(13)
C16B N4B C15B N3B -177.4(13)

loop_
_twin_individual_id
_twin_individual_mass_fraction_refined
1 0.582(3)
2 0.418(3)
